data_4135207
loop_
_publ_author_name
'Huang, Wen-Yu'
'Lu, Chun-Hua'
'Ghorai, Samir'
'Li, Bing'
'Li, Changkun'

_publ_section_title
;
 Regio- and Enantioselective Allylic Alkylation of Terminal Alkynes by
 Synergistic Rh/Cu Catalysis.
;
_journal_name_full 'Journal of the American Chemical Society'
_journal_paper_doi 10.1021/jacs.0c08283
_journal_year 2020
_chemical_absolute_configuration ad
_chemical_formula_moiety 'C19 H13 Br N2 O6'
_chemical_formula_sum 'C19 H13 Br N2 O6'
_chemical_formula_weight 445.22
_space_group_crystal_system monoclinic
_space_group_IT_number 4
_space_group_name_Hall 'P 2yb'
_space_group_name_H-M_alt 'P 1 21 1'
_atom_sites_solution_hydrogens geom
_audit_creation_method SHELXL-2018/3
_cell_angle_alpha 90
_cell_angle_beta 106.859(2)
_cell_angle_gamma 90
_cell_formula_units_Z 4
_cell_length_a 13.6391(6)
_cell_length_b 7.6769(3)
_cell_length_c 18.8407(8)
_cell_measurement_reflns_used 7232
_cell_measurement_temperature 297(2)
_cell_measurement_theta_max 68.07
_cell_measurement_theta_min 2.45
_cell_volume 1887.95(14)
_computing_structure_refinement 'SHELXL-2018/3 (Sheldrick, 2018)'
_computing_structure_solution 'SHELXT 2014/5 (Sheldrick, 2014)'
_diffrn_ambient_temperature 297(2)
_diffrn_measured_fraction_theta_full 0.999
_diffrn_measured_fraction_theta_max 0.995
_diffrn_measurement_device_type 'Bruker APEX-II CCD'
_diffrn_measurement_method '\f and \w scans'
_diffrn_radiation_type CuK\a
_diffrn_radiation_wavelength 1.54178
_diffrn_reflns_av_R_equivalents 0.0638
_diffrn_reflns_av_unetI/netI 0.0707
_diffrn_reflns_Laue_measured_fraction_full 0.999
_diffrn_reflns_Laue_measured_fraction_max 0.995
_diffrn_reflns_limit_h_max 16
_diffrn_reflns_limit_h_min -16
_diffrn_reflns_limit_k_max 9
_diffrn_reflns_limit_k_min -9
_diffrn_reflns_limit_l_max 20
_diffrn_reflns_limit_l_min -22
_diffrn_reflns_number 17959
_diffrn_reflns_point_group_measured_fraction_full 0.967
_diffrn_reflns_point_group_measured_fraction_max 0.961
_diffrn_reflns_theta_full 67.679
_diffrn_reflns_theta_max 68.571
_diffrn_reflns_theta_min 2.450
_exptl_absorpt_coefficient_mu 3.324
_exptl_crystal_colour colorless
_exptl_crystal_density_diffrn 1.566
_exptl_crystal_description block
_exptl_crystal_F_000 896
_exptl_crystal_size_max 0.240
_exptl_crystal_size_mid 0.220
_exptl_crystal_size_min 0.200
_exptl_transmission_factor_max 0.7531
_exptl_transmission_factor_min 0.5543
_refine_diff_density_max 0.610
_refine_diff_density_min -0.472
_refine_diff_density_rms 0.058
_refine_ls_abs_structure_details
;
 Flack x determined using 1555 quotients [(I+)-(I-)]/[(I+)+(I-)]
 (Parsons, Flack and Wagner, Acta Cryst. B69 (2013) 249-259).
;
_refine_ls_abs_structure_Flack 0.055(15)
_refine_ls_extinction_method none
_refine_ls_goodness_of_fit_ref 1.026
_refine_ls_hydrogen_treatment constr
_refine_ls_matrix_type full
_refine_ls_number_parameters 505
_refine_ls_number_reflns 6691
_refine_ls_number_restraints 2
_refine_ls_restrained_S_all 1.028
_refine_ls_R_factor_all 0.0851
_refine_ls_R_factor_gt 0.0516
_refine_ls_shift/su_max 0.000
_refine_ls_shift/su_mean 0.000
_refine_ls_structure_factor_coef Fsqd
_refine_ls_weighting_details 'w=1/[\s^2^(Fo^2^)+(0.1000P)^2^] where P=(Fo^2^+2Fc^2^)/3'
_refine_ls_weighting_scheme calc
_refine_ls_wR_factor_gt 0.1522
_refine_ls_wR_factor_ref 0.1715
_reflns_Friedel_coverage 0.787
_reflns_Friedel_fraction_full 0.930
_reflns_Friedel_fraction_max 0.920
_reflns_number_gt 4672
_reflns_number_total 6691
_reflns_threshold_expression 'I > 2\s(I)'
_cod_data_source_file ja0c08283_si_002.cif
_cod_data_source_block t_b
_cod_original_sg_symbol_H-M 'P 21'
_cod_database_code 4135207
_shelx_shelxl_version_number 2018/3
_shelx_space_group_comment
;
The symmetry employed for this shelxl refinement is uniquely defined
by the following loop, which should always be used as a source of
symmetry information in preference to the above space-group names.
They are only intended as comments.
;
_shelx_estimated_absorpt_t_min 0.503
_shelx_estimated_absorpt_t_max 0.556

loop_
_space_group_symop_operation_xyz
'x, y, z'
'-x, y+1/2, -z'

loop_
_atom_site_label
_atom_site_type_symbol
_atom_site_fract_x
_atom_site_fract_y
_atom_site_fract_z
_atom_site_U_iso_or_equiv
_atom_site_adp_type
_atom_site_occupancy
_atom_site_site_symmetry_order
_atom_site_calc_flag
_atom_site_refinement_flags_posn
_atom_site_refinement_flags_adp
_atom_site_refinement_flags_occupancy
_atom_site_disorder_assembly
_atom_site_disorder_group
Br1 Br -0.71008(8) 0.42738(15) 0.11207(7) 0.1288(5) Uani 1 1 d . . . . .
C1 C 0.0240(5) 0.6029(11) 0.8826(4) 0.086(2) Uani 1 1 d . . . . .
O1 O 0.0884(5) 0.6808(17) 1.0062(3) 0.143(3) Uani 1 1 d . . . . .
N1 N 0.0131(5) 0.6723(13) 0.9523(4) 0.100(2) Uani 1 1 d . . . . .
N3 N 0.2850(4) 0.6476(10) 0.6808(4) 0.0895(18) Uani 1 1 d . . . . .
C3 C -0.0453(4) 0.5497(12) 0.7539(4) 0.0793(17) Uani 1 1 d . . . . .
O3 O 0.2977(4) 0.4025(13) 0.8720(5) 0.133(3) Uani 1 1 d . . . . .
C2 C -0.0580(5) 0.6090(11) 0.8200(4) 0.085(2) Uani 1 1 d . . . . .
H2 H -0.120869 0.652131 0.821961 0.102 Uiso 1 1 calc R U . . .
Br2 Br 1.21963(6) 0.55637(14) 1.37585(5) 0.1077(4) Uani 1 1 d . . . . .
O2 O -0.0700(5) 0.7248(16) 0.9533(4) 0.140(3) Uani 1 1 d . . . . .
N2 N 0.2257(5) 0.3955(11) 0.8152(5) 0.099(2) Uani 1 1 d . . . . .
N4 N 0.4858(5) 0.3586(11) 0.5366(3) 0.093(2) Uani 1 1 d . . . . .
C4 C 0.0476(5) 0.4778(10) 0.7516(4) 0.083(2) Uani 1 1 d . . . . .
H4 H 0.055876 0.434427 0.707625 0.100 Uiso 1 1 calc R U . . .
O4 O 0.2317(5) 0.3274(11) 0.7578(5) 0.127(2) Uani 1 1 d . . . . .
C5 C 0.1267(5) 0.4732(11) 0.8167(5) 0.083(2) Uani 1 1 d . . . . .
O5 O -0.2171(4) 0.6128(10) 0.6860(4) 0.115(2) Uani 1 1 d . . . . .
C6 C 0.1181(5) 0.5332(12) 0.8828(4) 0.084(2) Uani 1 1 d . . . . .
H6 H 0.172596 0.527801 0.925975 0.101 Uiso 1 1 calc R U . . .
O6 O -0.1110(4) 0.4955(10) 0.6262(3) 0.116(2) Uani 1 1 d . . . . .
C7 C -0.1349(5) 0.5538(16) 0.6851(4) 0.096(2) Uani 1 1 d . . . . .
O7 O 0.2817(4) 0.7046(10) 0.7396(4) 0.1058(18) Uani 1 1 d . . . . .
O9 O 0.4101(5) 0.3626(13) 0.4833(3) 0.124(3) Uani 1 1 d . . . . .
C9 C -0.1946(7) 0.6245(15) 0.5064(5) 0.111(3) Uani 1 1 d . . . . .
H9 H -0.215352 0.728275 0.528669 0.134 Uiso 1 1 calc R U . . .
C8 C -0.1940(8) 0.4799(18) 0.5578(5) 0.131(4) Uani 1 1 d . . . . .
H8A H -0.258824 0.477731 0.569294 0.157 Uiso 1 1 calc R U . . .
H8B H -0.187112 0.370617 0.533777 0.157 Uiso 1 1 calc R U . . .
O8 O 0.2134(4) 0.6529(12) 0.6244(4) 0.130(3) Uani 1 1 d . . . . .
C11 C -0.3485(6) 0.5521(15) 0.3846(4) 0.099(2) Uani 1 1 d . . . . .
O11 O 0.7184(4) 0.3746(9) 0.8012(3) 0.0937(17) Uani 1 1 d . . . . .
C10 C -0.2783(7) 0.5877(16) 0.4387(5) 0.111(3) Uani 1 1 d . . . . .
O10 O 0.5652(5) 0.2961(15) 0.5349(3) 0.134(3) Uani 1 1 d . . . . .
O12 O 0.6179(3) 0.4751(8) 0.8677(2) 0.0842(15) Uani 1 1 d . . . . .
C12 C -0.0957(9) 0.668(3) 0.4932(6) 0.163(6) Uani 1 1 d D . . . .
H12 H -0.038768 0.657535 0.534506 0.196 Uiso 1 1 calc R U . . .
C13 C -0.4323(6) 0.5209(11) 0.3192(4) 0.0848(19) Uani 1 1 d . . . . .
C15 C -0.6042(6) 0.4171(13) 0.2640(5) 0.093(2) Uani 1 1 d . . . . .
H15 H -0.663700 0.364989 0.268371 0.112 Uiso 1 1 calc R U . . .
C14 C -0.5234(7) 0.4475(13) 0.3254(5) 0.094(2) Uani 1 1 d . . . . .
H14 H -0.529031 0.419090 0.372071 0.113 Uiso 1 1 calc R U . . .
C17 C -0.5077(6) 0.5366(13) 0.1880(4) 0.0867(19) Uani 1 1 d . . . . .
H17 H -0.503658 0.568188 0.141257 0.104 Uiso 1 1 calc R U . . .
C16 C -0.5960(6) 0.4642(12) 0.1966(4) 0.088(2) Uani 1 1 d . . . . .
C18 C -0.4257(6) 0.5612(14) 0.2498(4) 0.091(2) Uani 1 1 d . . . . .
H18 H -0.364781 0.605928 0.244570 0.109 Uiso 1 1 calc R U . . .
C19 C 0.3802(4) 0.5608(12) 0.6771(4) 0.0751(16) Uani 1 1 d . . . . .
C20 C 0.3866(4) 0.5072(11) 0.6091(4) 0.079(2) Uani 1 1 d . . . . .
H20 H 0.332725 0.523693 0.566156 0.095 Uiso 1 1 calc R U . . .
C21 C 0.4769(5) 0.4272(12) 0.6074(3) 0.0749(16) Uani 1 1 d . . . . .
C22 C 0.5589(4) 0.4072(11) 0.6704(3) 0.0732(17) Uani 1 1 d . . . . .
H22 H 0.619698 0.357576 0.667310 0.088 Uiso 1 1 calc R U . . .
C23 C 0.5493(4) 0.4620(9) 0.7385(3) 0.0690(16) Uani 1 1 d . . . . .
C24 C 0.4589(4) 0.5412(11) 0.7421(4) 0.0723(15) Uani 1 1 d . . . . .
H24 H 0.451758 0.579880 0.787126 0.087 Uiso 1 1 calc R U . . .
C25 C 0.6373(5) 0.4312(11) 0.8052(4) 0.0758(17) Uani 1 1 d . . . . .
C26 C 0.7047(5) 0.4511(13) 0.9340(4) 0.089(2) Uani 1 1 d . . . . .
H26A H 0.761125 0.526088 0.932058 0.107 Uiso 1 1 calc R U . . .
H26B H 0.728001 0.331170 0.937645 0.107 Uiso 1 1 calc R U . . .
C27 C 0.6675(5) 0.4979(11) 0.9997(4) 0.0819(19) Uani 1 1 d . . . . .
H27 H 0.637843 0.615041 0.991137 0.098 Uiso 1 1 calc R U . . .
C28 C 0.7577(5) 0.5059(10) 1.0649(4) 0.0815(19) Uani 1 1 d . . . . .
C29 C 0.8336(5) 0.5131(11) 1.1158(4) 0.085(2) Uani 1 1 d . . . . .
C30 C 0.9245(4) 0.5203(9) 1.1779(4) 0.0714(16) Uani 1 1 d . . . . .
C31 C 1.0150(5) 0.5815(11) 1.1677(4) 0.0779(18) Uani 1 1 d . . . . .
H31 H 1.016295 0.615615 1.120633 0.094 Uiso 1 1 calc R U . . .
C32 C 1.1026(5) 0.5928(11) 1.2259(4) 0.085(2) Uani 1 1 d . . . . .
H32 H 1.163502 0.632900 1.218995 0.102 Uiso 1 1 calc R U . . .
C33 C 1.0978(4) 0.5433(12) 1.2945(4) 0.0772(17) Uani 1 1 d . . . . .
C34 C 1.0110(5) 0.4804(10) 1.3068(4) 0.0802(19) Uani 1 1 d . . . . .
H34 H 1.010811 0.445788 1.354051 0.096 Uiso 1 1 calc R U . . .
C35 C 0.9223(5) 0.4686(11) 1.2472(4) 0.0806(19) Uani 1 1 d . . . . .
H35 H 0.862019 0.426105 1.254296 0.097 Uiso 1 1 calc R U . . .
C36 C 0.5865(6) 0.3773(15) 1.0091(5) 0.108(3) Uani 1 1 d . . . . .
H36 H 0.527824 0.366459 0.969060 0.130 Uiso 1 1 calc R U . . .
C37 C -0.0773(16) 0.715(5) 0.4372(10) 0.251(13) Uani 1 1 d D . . . .
H37A H -0.130299 0.729113 0.393561 0.302 Uiso 1 1 calc R U . . .
H37B H -0.010085 0.738151 0.437764 0.302 Uiso 1 1 calc R U . . .
C38 C 0.5899(8) 0.2862(19) 1.0676(6) 0.129(4) Uani 1 1 d . . . . .
H38A H 0.646983 0.292743 1.109034 0.155 Uiso 1 1 calc R U . . .
H38B H 0.535302 0.214260 1.068256 0.155 Uiso 1 1 calc R U . . .

loop_
_atom_site_aniso_label
_atom_site_aniso_U_11
_atom_site_aniso_U_22
_atom_site_aniso_U_33
_atom_site_aniso_U_23
_atom_site_aniso_U_13
_atom_site_aniso_U_12
Br1 0.1104(7) 0.1277(9) 0.1192(8) -0.0229(7) -0.0126(6) 0.0036(6)
C1 0.070(3) 0.104(6) 0.078(4) 0.012(4) 0.012(3) -0.013(3)
O1 0.100(4) 0.238(9) 0.083(4) -0.003(5) 0.013(3) -0.021(5)
N1 0.077(3) 0.143(6) 0.077(4) 0.013(4) 0.015(3) -0.010(4)
N3 0.068(3) 0.096(4) 0.102(5) 0.009(4) 0.021(3) 0.013(3)
C3 0.069(3) 0.082(4) 0.080(4) 0.014(4) 0.011(3) -0.007(4)
O3 0.074(3) 0.159(7) 0.150(6) 0.019(5) 0.006(4) 0.016(4)
C2 0.060(3) 0.102(6) 0.088(5) 0.027(4) 0.014(3) 0.001(3)
Br2 0.0773(4) 0.1280(7) 0.0949(5) -0.0133(6) -0.0112(4) -0.0046(5)
O2 0.100(4) 0.218(10) 0.100(4) -0.018(5) 0.027(3) 0.031(5)
N2 0.070(3) 0.101(5) 0.124(6) 0.013(5) 0.027(4) 0.000(3)
N4 0.070(3) 0.137(6) 0.066(3) 0.008(3) 0.012(3) 0.001(3)
C4 0.070(3) 0.088(5) 0.088(4) 0.004(4) 0.019(3) -0.011(3)
O4 0.099(4) 0.135(6) 0.152(7) -0.011(6) 0.044(4) 0.011(4)
C5 0.064(3) 0.091(5) 0.094(5) 0.012(4) 0.022(3) -0.008(3)
O5 0.075(3) 0.151(7) 0.105(4) 0.028(4) 0.006(3) 0.007(3)
C6 0.062(3) 0.093(5) 0.089(4) 0.022(4) 0.009(3) -0.008(3)
O6 0.095(3) 0.157(7) 0.082(3) 0.010(4) 0.002(3) -0.021(4)
C7 0.071(4) 0.119(6) 0.087(5) 0.034(6) 0.007(3) -0.007(5)
O7 0.081(3) 0.120(5) 0.119(5) -0.006(4) 0.032(3) 0.015(3)
O9 0.089(3) 0.212(8) 0.061(3) 0.008(4) 0.006(3) 0.004(4)
C9 0.107(6) 0.122(7) 0.088(5) 0.003(5) 0.003(5) -0.003(5)
C8 0.109(6) 0.160(11) 0.096(6) 0.016(6) -0.015(5) -0.023(6)
O8 0.072(3) 0.174(7) 0.122(5) 0.001(5) -0.005(3) 0.038(4)
C11 0.102(5) 0.111(6) 0.074(4) 0.004(5) 0.010(4) 0.009(5)
O11 0.068(2) 0.135(5) 0.072(3) 0.011(3) 0.010(2) 0.017(3)
C10 0.107(5) 0.136(8) 0.085(5) 0.006(5) 0.018(4) 0.004(6)
O10 0.088(4) 0.231(9) 0.077(4) -0.014(5) 0.016(3) 0.036(5)
O12 0.063(2) 0.119(4) 0.061(2) -0.003(2) 0.0024(18) 0.007(2)
C12 0.112(7) 0.28(2) 0.096(7) 0.018(10) 0.025(6) -0.041(10)
C13 0.090(4) 0.081(5) 0.078(4) -0.003(4) 0.016(3) 0.009(4)
C15 0.081(4) 0.093(5) 0.108(6) -0.006(5) 0.031(4) -0.007(4)
C14 0.104(5) 0.094(6) 0.091(5) 0.009(4) 0.039(4) 0.006(5)
C17 0.095(4) 0.094(5) 0.072(4) 0.002(4) 0.025(3) 0.010(4)
C16 0.089(4) 0.090(5) 0.078(4) -0.010(4) 0.011(4) 0.008(4)
C18 0.082(4) 0.105(5) 0.088(5) 0.007(5) 0.028(3) 0.009(5)
C19 0.054(2) 0.083(4) 0.084(4) 0.013(4) 0.013(2) 0.004(3)
C20 0.058(3) 0.103(6) 0.068(3) 0.011(3) 0.006(3) 0.002(3)
C21 0.065(3) 0.097(5) 0.060(3) 0.006(3) 0.013(3) -0.003(3)
C22 0.057(3) 0.092(4) 0.066(3) 0.015(3) 0.012(3) -0.002(3)
C23 0.058(3) 0.080(4) 0.063(3) 0.008(3) 0.009(3) -0.002(3)
C24 0.065(3) 0.078(4) 0.074(3) 0.003(3) 0.019(3) -0.003(3)
C25 0.064(3) 0.087(4) 0.069(4) -0.002(4) 0.007(3) -0.006(3)
C26 0.071(3) 0.117(6) 0.065(4) 0.002(4) -0.001(3) 0.008(4)
C27 0.071(3) 0.099(5) 0.065(3) -0.002(3) 0.003(3) 0.008(3)
C28 0.076(3) 0.088(5) 0.070(4) -0.008(3) 0.006(3) 0.004(3)
C29 0.079(4) 0.096(5) 0.072(4) -0.015(4) 0.008(3) 0.000(4)
C30 0.064(3) 0.075(4) 0.068(3) -0.011(3) 0.008(3) 0.005(3)
C31 0.075(3) 0.095(5) 0.064(3) -0.004(4) 0.021(3) -0.006(3)
C32 0.066(3) 0.099(6) 0.086(4) -0.002(4) 0.015(3) -0.005(3)
C33 0.060(3) 0.089(4) 0.072(4) -0.009(4) 0.003(3) -0.003(4)
C34 0.078(4) 0.090(5) 0.067(4) 0.003(3) 0.013(3) 0.001(3)
C35 0.067(3) 0.101(5) 0.073(4) -0.001(4) 0.020(3) -0.010(3)
C36 0.078(4) 0.159(9) 0.074(4) -0.005(5) 0.000(4) -0.013(5)
C37 0.23(2) 0.33(4) 0.23(2) 0.03(2) 0.124(18) -0.06(2)
C38 0.103(6) 0.173(11) 0.101(7) 0.014(7) 0.011(5) -0.033(7)

loop_
_atom_type_symbol
_atom_type_description
_atom_type_scat_dispersion_real
_atom_type_scat_dispersion_imag
_atom_type_scat_source
C C 0.0181 0.0091 'International Tables Vol C Tables 4.2.6.8 and 6.1.1.4'
H H 0.0000 0.0000 'International Tables Vol C Tables 4.2.6.8 and 6.1.1.4'
Br Br -0.6763 1.2805 'International Tables Vol C Tables 4.2.6.8 and 6.1.1.4'
N N 0.0311 0.0180 'International Tables Vol C Tables 4.2.6.8 and 6.1.1.4'
O O 0.0492 0.0322 'International Tables Vol C Tables 4.2.6.8 and 6.1.1.4'

loop_
_geom_angle_atom_site_label_1
_geom_angle_atom_site_label_2
_geom_angle_atom_site_label_3
_geom_angle
_geom_angle_site_symmetry_1
_geom_angle_site_symmetry_3
_geom_angle_publ_flag
C2 C1 C6 122.6(8) . . ?
C2 C1 N1 119.3(7) . . ?
C6 C1 N1 118.1(6) . . ?
O2 N1 O1 122.5(8) . . ?
O2 N1 C1 118.3(6) . . ?
O1 N1 C1 119.1(8) . . ?
O7 N3 O8 123.7(7) . . ?
O7 N3 C19 118.3(6) . . ?
O8 N3 C19 117.9(7) . . ?
C2 C3 C4 120.7(6) . . ?
C2 C3 C7 119.2(7) . . ?
C4 C3 C7 120.0(8) . . ?
C1 C2 C3 118.7(7) . . ?
C1 C2 H2 120.7 . . ?
C3 C2 H2 120.7 . . ?
O4 N2 O3 123.2(8) . . ?
O4 N2 C5 118.8(7) . . ?
O3 N2 C5 118.0(9) . . ?
O10 N4 O9 123.3(7) . . ?
O10 N4 C21 118.8(6) . . ?
O9 N4 C21 117.8(7) . . ?
C5 C4 C3 117.8(8) . . ?
C5 C4 H4 121.1 . . ?
C3 C4 H4 121.1 . . ?
C6 C5 C4 123.4(7) . . ?
C6 C5 N2 118.2(7) . . ?
C4 C5 N2 118.4(8) . . ?
C5 C6 C1 116.8(6) . . ?
C5 C6 H6 121.6 . . ?
C1 C6 H6 121.6 . . ?
C7 O6 C8 117.0(8) . . ?
O5 C7 O6 126.3(7) . . ?
O5 C7 C3 121.2(9) . . ?
O6 C7 C3 112.4(7) . . ?
C8 C9 C10 106.3(8) . . ?
C8 C9 C12 116.8(11) . . ?
C10 C9 C12 114.5(9) . . ?
C8 C9 H9 106.2 . . ?
C10 C9 H9 106.2 . . ?
C12 C9 H9 106.2 . . ?
O6 C8 C9 112.0(9) . . ?
O6 C8 H8A 109.2 . . ?
C9 C8 H8A 109.2 . . ?
O6 C8 H8B 109.2 . . ?
C9 C8 H8B 109.2 . . ?
H8A C8 H8B 107.9 . . ?
C10 C11 C13 176.5(12) . . ?
C11 C10 C9 177.3(11) . . ?
C25 O12 C26 114.0(5) . . ?
C37 C12 C9 130.2(15) . . ?
C37 C12 H12 114.9 . . ?
C9 C12 H12 114.9 . . ?
C18 C13 C14 118.5(7) . . ?
C18 C13 C11 121.6(8) . . ?
C14 C13 C11 119.9(8) . . ?
C16 C15 C14 118.9(8) . . ?
C16 C15 H15 120.6 . . ?
C14 C15 H15 120.6 . . ?
C15 C14 C13 121.0(8) . . ?
C15 C14 H14 119.5 . . ?
C13 C14 H14 119.5 . . ?
C18 C17 C16 118.7(7) . . ?
C18 C17 H17 120.7 . . ?
C16 C17 H17 120.7 . . ?
C15 C16 C17 122.0(7) . . ?
C15 C16 Br1 118.5(7) . . ?
C17 C16 Br1 119.5(6) . . ?
C13 C18 C17 121.0(8) . . ?
C13 C18 H18 119.5 . . ?
C17 C18 H18 119.5 . . ?
C20 C19 C24 123.4(6) . . ?
C20 C19 N3 118.2(6) . . ?
C24 C19 N3 118.4(7) . . ?
C19 C20 C21 116.8(5) . . ?
C19 C20 H20 121.6 . . ?
C21 C20 H20 121.6 . . ?
C22 C21 C20 122.2(6) . . ?
C22 C21 N4 118.7(6) . . ?
C20 C21 N4 119.2(5) . . ?
C21 C22 C23 119.3(6) . . ?
C21 C22 H22 120.4 . . ?
C23 C22 H22 120.4 . . ?
C22 C23 C24 119.9(5) . . ?
C22 C23 C25 117.6(6) . . ?
C24 C23 C25 122.5(6) . . ?
C19 C24 C23 118.3(6) . . ?
C19 C24 H24 120.8 . . ?
C23 C24 H24 120.8 . . ?
O11 C25 O12 124.6(6) . . ?
O11 C25 C23 122.3(6) . . ?
O12 C25 C23 113.1(6) . . ?
O12 C26 C27 106.8(6) . . ?
O12 C26 H26A 110.4 . . ?
C27 C26 H26A 110.4 . . ?
O12 C26 H26B 110.4 . . ?
C27 C26 H26B 110.4 . . ?
H26A C26 H26B 108.6 . . ?
C28 C27 C36 113.4(7) . . ?
C28 C27 C26 107.2(6) . . ?
C36 C27 C26 112.7(7) . . ?
C28 C27 H27 107.7 . . ?
C36 C27 H27 107.7 . . ?
C26 C27 H27 107.7 . . ?
C29 C28 C27 177.2(8) . . ?
C28 C29 C30 179.2(9) . . ?
C35 C30 C31 119.7(6) . . ?
C35 C30 C29 120.7(6) . . ?
C31 C30 C29 119.6(6) . . ?
C32 C31 C30 121.1(7) . . ?
C32 C31 H31 119.5 . . ?
C30 C31 H31 119.5 . . ?
C33 C32 C31 118.0(7) . . ?
C33 C32 H32 121.0 . . ?
C31 C32 H32 121.0 . . ?
C34 C33 C32 122.9(6) . . ?
C34 C33 Br2 118.7(5) . . ?
C32 C33 Br2 118.4(5) . . ?
C33 C34 C35 118.7(7) . . ?
C33 C34 H34 120.6 . . ?
C35 C34 H34 120.6 . . ?
C30 C35 C34 119.6(7) . . ?
C30 C35 H35 120.2 . . ?
C34 C35 H35 120.2 . . ?
C38 C36 C27 126.2(7) . . ?
C38 C36 H36 116.9 . . ?
C27 C36 H36 116.9 . . ?
C12 C37 H37A 120.0 . . ?
C12 C37 H37B 120.0 . . ?
H37A C37 H37B 120.0 . . ?
C36 C38 H38A 120.0 . . ?
C36 C38 H38B 120.0 . . ?
H38A C38 H38B 120.0 . . ?

loop_
_geom_bond_atom_site_label_1
_geom_bond_atom_site_label_2
_geom_bond_distance
_geom_bond_site_symmetry_2
_geom_bond_publ_flag
Br1 C16 1.897(8) . ?
C1 C2 1.370(9) . ?
C1 C6 1.389(11) . ?
C1 N1 1.465(11) . ?
O1 N1 1.219(8) . ?
N1 O2 1.208(10) . ?
N3 O7 1.204(9) . ?
N3 O8 1.217(9) . ?
N3 C19 1.478(9) . ?
C3 C2 1.382(11) . ?
C3 C4 1.395(10) . ?
C3 C7 1.502(8) . ?
O3 N2 1.225(10) . ?
C2 H2 0.9300 . ?
Br2 C33 1.909(5) . ?
N2 O4 1.225(10) . ?
N2 C5 1.483(10) . ?
N4 O10 1.193(9) . ?
N4 O9 1.215(8) . ?
N4 C21 1.471(10) . ?
C4 C5 1.380(10) . ?
C4 H4 0.9300 . ?
C5 C6 1.365(11) . ?
O5 C7 1.214(10) . ?
C6 H6 0.9300 . ?
O6 C7 1.322(11) . ?
O6 C8 1.453(9) . ?
C9 C8 1.471(15) . ?
C9 C10 1.473(12) . ?
C9 C12 1.478(15) . ?
C9 H9 0.9800 . ?
C8 H8A 0.9700 . ?
C8 H8B 0.9700 . ?
C11 C10 1.209(11) . ?
C11 C13 1.438(10) . ?
O11 C25 1.211(9) . ?
O12 C25 1.323(8) . ?
O12 C26 1.462(7) . ?
C12 C37 1.210(16) . ?
C12 H12 0.9300 . ?
C13 C18 1.370(11) . ?
C13 C14 1.400(12) . ?
C15 C16 1.355(12) . ?
C15 C14 1.367(12) . ?
C15 H15 0.9300 . ?
C14 H14 0.9300 . ?
C17 C18 1.374(10) . ?
C17 C16 1.379(12) . ?
C17 H17 0.9300 . ?
C18 H18 0.9300 . ?
C19 C20 1.373(10) . ?
C19 C24 1.382(8) . ?
C20 C21 1.386(10) . ?
C20 H20 0.9300 . ?
C21 C22 1.383(8) . ?
C22 C23 1.392(10) . ?
C22 H22 0.9300 . ?
C23 C24 1.393(9) . ?
C23 C25 1.484(8) . ?
C24 H24 0.9300 . ?
C26 C27 1.511(11) . ?
C26 H26A 0.9700 . ?
C26 H26B 0.9700 . ?
C27 C28 1.466(8) . ?
C27 C36 1.491(12) . ?
C27 H27 0.9800 . ?
C28 C29 1.192(10) . ?
C29 C30 1.437(9) . ?
C30 C35 1.373(10) . ?
C30 C31 1.385(9) . ?
C31 C32 1.371(9) . ?
C31 H31 0.9300 . ?
C32 C33 1.366(10) . ?
C32 H32 0.9300 . ?
C33 C34 1.359(10) . ?
C34 C35 1.395(9) . ?
C34 H34 0.9300 . ?
C35 H35 0.9300 . ?
C36 C38 1.296(14) . ?
C36 H36 0.9300 . ?
C37 H37A 0.9300 . ?
C37 H37B 0.9300 . ?
C38 H38A 0.9300 . ?
C38 H38B 0.9300 . ?

loop_
_geom_torsion_atom_site_label_1
_geom_torsion_atom_site_label_2
_geom_torsion_atom_site_label_3
_geom_torsion_atom_site_label_4
_geom_torsion
_geom_torsion_site_symmetry_1
_geom_torsion_site_symmetry_2
_geom_torsion_site_symmetry_3
_geom_torsion_site_symmetry_4
_geom_torsion_publ_flag
C2 C1 N1 O2 3.8(13) . . . . ?
C6 C1 N1 O2 -176.3(10) . . . . ?
C2 C1 N1 O1 -173.6(10) . . . . ?
C6 C1 N1 O1 6.3(13) . . . . ?
C6 C1 C2 C3 -2.6(12) . . . . ?
N1 C1 C2 C3 177.3(8) . . . . ?
C4 C3 C2 C1 2.9(12) . . . . ?
C7 C3 C2 C1 179.3(8) . . . . ?
C2 C3 C4 C5 -2.0(11) . . . . ?
C7 C3 C4 C5 -178.4(8) . . . . ?
C3 C4 C5 C6 0.8(12) . . . . ?
C3 C4 C5 N2 179.4(7) . . . . ?
O4 N2 C5 C6 173.7(8) . . . . ?
O3 N2 C5 C6 -6.2(12) . . . . ?
O4 N2 C5 C4 -5.0(12) . . . . ?
O3 N2 C5 C4 175.1(8) . . . . ?
C4 C5 C6 C1 -0.4(12) . . . . ?
N2 C5 C6 C1 -179.1(7) . . . . ?
C2 C1 C6 C5 1.4(12) . . . . ?
N1 C1 C6 C5 -178.5(7) . . . . ?
C8 O6 C7 O5 -8.3(16) . . . . ?
C8 O6 C7 C3 174.9(9) . . . . ?
C2 C3 C7 O5 2.2(15) . . . . ?
C4 C3 C7 O5 178.6(9) . . . . ?
C2 C3 C7 O6 179.1(8) . . . . ?
C4 C3 C7 O6 -4.4(12) . . . . ?
C7 O6 C8 C9 102.0(11) . . . . ?
C10 C9 C8 O6 177.2(9) . . . . ?
C12 C9 C8 O6 48.1(15) . . . . ?
C8 C9 C12 C37 143(3) . . . . ?
C10 C9 C12 C37 18(3) . . . . ?
C16 C15 C14 C13 -2.0(15) . . . . ?
C18 C13 C14 C15 -0.2(14) . . . . ?
C11 C13 C14 C15 179.8(9) . . . . ?
C14 C15 C16 C17 2.1(15) . . . . ?
C14 C15 C16 Br1 -178.2(7) . . . . ?
C18 C17 C16 C15 0.1(14) . . . . ?
C18 C17 C16 Br1 -179.6(7) . . . . ?
C14 C13 C18 C17 2.4(14) . . . . ?
C11 C13 C18 C17 -177.6(9) . . . . ?
C16 C17 C18 C13 -2.4(15) . . . . ?
O7 N3 C19 C20 -175.4(8) . . . . ?
O8 N3 C19 C20 6.6(12) . . . . ?
O7 N3 C19 C24 3.3(12) . . . . ?
O8 N3 C19 C24 -174.7(8) . . . . ?
C24 C19 C20 C21 1.0(12) . . . . ?
N3 C19 C20 C21 179.6(7) . . . . ?
C19 C20 C21 C22 -2.3(12) . . . . ?
C19 C20 C21 N4 176.7(7) . . . . ?
O10 N4 C21 C22 -3.9(13) . . . . ?
O9 N4 C21 C22 173.3(8) . . . . ?
O10 N4 C21 C20 177.1(9) . . . . ?
O9 N4 C21 C20 -5.8(13) . . . . ?
C20 C21 C22 C23 2.8(12) . . . . ?
N4 C21 C22 C23 -176.2(7) . . . . ?
C21 C22 C23 C24 -2.1(11) . . . . ?
C21 C22 C23 C25 177.4(7) . . . . ?
C20 C19 C24 C23 -0.3(12) . . . . ?
N3 C19 C24 C23 -178.9(7) . . . . ?
C22 C23 C24 C19 0.8(11) . . . . ?
C25 C23 C24 C19 -178.6(7) . . . . ?
C26 O12 C25 O11 0.5(12) . . . . ?
C26 O12 C25 C23 -178.1(7) . . . . ?
C22 C23 C25 O11 6.4(12) . . . . ?
C24 C23 C25 O11 -174.2(8) . . . . ?
C22 C23 C25 O12 -175.0(7) . . . . ?
C24 C23 C25 O12 4.4(11) . . . . ?
C25 O12 C26 C27 -177.0(7) . . . . ?
O12 C26 C27 C28 -169.7(7) . . . . ?
O12 C26 C27 C36 64.8(9) . . . . ?
C35 C30 C31 C32 -0.5(12) . . . . ?
C29 C30 C31 C32 178.9(8) . . . . ?
C30 C31 C32 C33 -0.6(13) . . . . ?
C31 C32 C33 C34 1.5(14) . . . . ?
C31 C32 C33 Br2 179.4(6) . . . . ?
C32 C33 C34 C35 -1.2(13) . . . . ?
Br2 C33 C34 C35 -179.2(6) . . . . ?
C31 C30 C35 C34 0.7(12) . . . . ?
C29 C30 C35 C34 -178.6(7) . . . . ?
C33 C34 C35 C30 0.1(12) . . . . ?
C28 C27 C36 C38 0.7(15) . . . . ?
C26 C27 C36 C38 122.8(12) . . . . ?
